data_1559096
loop_
_publ_author_name
'Tairov, Maxim A.'
'Levchenko, Vitalina'
'Stadniy, Ivan A.'
'Dmytriv, Yurii V.'
'Dehtiarov, Serhii O.'
'Kibalnyi, Mykola O.'
'Melnyk, Anton V.'
'Veselovych, Stanislav Y.'
'Borodulin, Yurii V.'
'Kolotilov, Sergey V.'
'Ryabukhin, Sergey V.'
'Volochnyuk, Dmitriy M.'

_publ_section_title
;
 Practical Synthetic Method for Functionalized
 1-Methyl-3/5-(trifluoromethyl)-1H-pyrazoles
;
_journal_name_full 'Organic Process Research &amp; Development'
_journal_paper_doi 10.1021/acs.oprd.0c00300
_journal_year 2020
_chemical_formula_moiety 'C11 H15 B Br F3 N2 O2'
_chemical_formula_sum 'C11 H15 B Br F3 N2 O2'
_chemical_formula_weight 354.97
_space_group_crystal_system monoclinic
_space_group_IT_number 15
_space_group_name_Hall '-C 2yc'
_space_group_name_H-M_alt 'C 1 2/c 1'
_atom_sites_solution_hydrogens geom
_audit_creation_method SHELXL-2016/4
_cell_angle_alpha 90
_cell_angle_beta 99.331(3)
_cell_angle_gamma 90
_cell_formula_units_Z 8
_cell_length_a 20.0884(9)
_cell_length_b 7.2756(3)
_cell_length_c 20.7899(9)
_cell_measurement_reflns_used 2031
_cell_measurement_temperature 173(2)
_cell_measurement_theta_max 20.29
_cell_measurement_theta_min 2.62
_cell_volume 2998.3(2)
_computing_cell_refinement 'Bruker SAINT'
_computing_data_collection 'Bruker APEX2'
_computing_data_reduction 'Bruker SAINT'
_computing_molecular_graphics 'Bruker SHELXTL'
_computing_publication_material 'Bruker SHELXTL'
_computing_structure_refinement 'SHELXL-2016/4 (Sheldrick, 2016)'
_computing_structure_solution 'SHELXS-97 (Sheldrick 2008)'
_diffrn_ambient_temperature 173(2)
_diffrn_measured_fraction_theta_full 1.000
_diffrn_measured_fraction_theta_max 0.999
_diffrn_measurement_device_type 'Bruker APEX-II CCD'
_diffrn_measurement_method '\f and \w scans'
_diffrn_radiation_type MoK\a
_diffrn_radiation_wavelength 0.71073
_diffrn_reflns_av_R_equivalents 0.0546
_diffrn_reflns_av_unetI/netI 0.0812
_diffrn_reflns_Laue_measured_fraction_full 1.000
_diffrn_reflns_Laue_measured_fraction_max 0.999
_diffrn_reflns_limit_h_max 22
_diffrn_reflns_limit_h_min -24
_diffrn_reflns_limit_k_max 9
_diffrn_reflns_limit_k_min -8
_diffrn_reflns_limit_l_max 25
_diffrn_reflns_limit_l_min -25
_diffrn_reflns_number 8895
_diffrn_reflns_point_group_measured_fraction_full 1.000
_diffrn_reflns_point_group_measured_fraction_max 0.999
_diffrn_reflns_theta_full 25.242
_diffrn_reflns_theta_max 26.358
_diffrn_reflns_theta_min 1.985
_diffrn_source 'sealed tube'
_exptl_absorpt_coefficient_mu 2.775
_exptl_absorpt_correction_T_max 0.7454
_exptl_absorpt_correction_T_min 0.5993
_exptl_absorpt_correction_type multi-scan
_exptl_absorpt_process_details SADABS
_exptl_crystal_colour colourless
_exptl_crystal_density_diffrn 1.573
_exptl_crystal_description needle
_exptl_crystal_F_000 1424
_exptl_crystal_size_max 0.400
_exptl_crystal_size_mid 0.070
_exptl_crystal_size_min 0.070
_refine_diff_density_max 0.416
_refine_diff_density_min -0.441
_refine_diff_density_rms 0.080
_refine_ls_extinction_method none
_refine_ls_goodness_of_fit_ref 1.010
_refine_ls_hydrogen_treatment constr
_refine_ls_matrix_type full
_refine_ls_number_parameters 186
_refine_ls_number_reflns 3051
_refine_ls_number_restraints 0
_refine_ls_restrained_S_all 1.010
_refine_ls_R_factor_all 0.0930
_refine_ls_R_factor_gt 0.0434
_refine_ls_shift/su_max 0.009
_refine_ls_shift/su_mean 0.000
_refine_ls_structure_factor_coef Fsqd
_refine_ls_weighting_details 'w=1/[\s^2^(Fo^2^)+(0.0330P)^2^] where P=(Fo^2^+2Fc^2^)/3'
_refine_ls_weighting_scheme calc
_refine_ls_wR_factor_gt 0.0839
_refine_ls_wR_factor_ref 0.1005
_reflns_Friedel_coverage 0.000
_reflns_number_gt 1818
_reflns_number_total 3051
_reflns_threshold_expression 'I > 2\s(I)'
_cod_data_source_file op0c00300_si_002.cif
_cod_data_source_block xr231
_cod_original_sg_symbol_H-M 'C 2/c'
_cod_database_code 1559096
_shelx_shelxl_version_number 2016/4
_shelx_space_group_comment
;
The symmetry employed for this shelxl refinement is uniquely defined
by the following loop, which should always be used as a source of
symmetry information in preference to the above space-group names.
They are only intended as comments.
;
_shelx_estimated_absorpt_t_min 0.403
_shelx_estimated_absorpt_t_max 0.829

loop_
_space_group_symop_operation_xyz
'x, y, z'
'-x, y, -z+1/2'
'x+1/2, y+1/2, z'
'-x+1/2, y+1/2, -z+1/2'
'-x, -y, -z'
'x, -y, z-1/2'
'-x+1/2, -y+1/2, -z'
'x+1/2, -y+1/2, z-1/2'

loop_
_atom_site_label
_atom_site_type_symbol
_atom_site_fract_x
_atom_site_fract_y
_atom_site_fract_z
_atom_site_U_iso_or_equiv
_atom_site_adp_type
_atom_site_occupancy
_atom_site_site_symmetry_order
_atom_site_calc_flag
_atom_site_refinement_flags_posn
_atom_site_refinement_flags_adp
_atom_site_refinement_flags_occupancy
_atom_site_disorder_assembly
_atom_site_disorder_group
BR1 Br 0.19912(2) 0.52836(6) 0.15055(2) 0.05160(18) Uani 1 1 d . . . . .
F1 F 0.15948(12) 1.1116(3) 0.21244(11) 0.0562(7) Uani 1 1 d . . . . .
F2 F 0.08009(12) 0.9407(4) 0.23411(12) 0.0698(8) Uani 1 1 d . . . . .
F3 F 0.18086(12) 0.8378(3) 0.24595(11) 0.0564(7) Uani 1 1 d . . . . .
N1 N 0.08611(14) 0.9694(4) 0.09050(15) 0.0346(8) Uani 1 1 d . . . . .
N2 N 0.08198(15) 0.8850(4) 0.03311(15) 0.0375(8) Uani 1 1 d . . . . .
O1 O 0.15511(13) 0.4369(3) -0.01182(12) 0.0396(7) Uani 1 1 d . . . . .
O2 O 0.09208(12) 0.6474(3) -0.07626(12) 0.0401(7) Uani 1 1 d . . . . .
B1 B 0.1224(2) 0.6015(6) -0.0152(2) 0.0342(11) Uani 1 1 d . . . . .
C1 C 0.12446(16) 0.8736(5) 0.13917(17) 0.0288(8) Uani 1 1 d . . . . .
C2 C 0.14522(16) 0.7194(5) 0.11030(17) 0.0288(9) Uani 1 1 d . . . . .
C3 C 0.11797(16) 0.7285(5) 0.04367(17) 0.0301(9) Uani 1 1 d . . . . .
C4 C 0.0512(2) 1.1457(5) 0.0937(2) 0.0576(13) Uani 1 1 d . . . . .
H4A H 0.083366 1.246643 0.093048 0.086 Uiso 1 1 calc R U . . .
H4B H 0.031935 1.151297 0.134055 0.086 Uiso 1 1 calc R U . . .
H4C H 0.015007 1.156648 0.056161 0.086 Uiso 1 1 calc R U . . .
C5 C 0.1367(2) 0.9401(5) 0.20742(18) 0.0385(10) Uani 1 1 d . . . . .
C6 C 0.15629(18) 0.3766(5) -0.07893(18) 0.0380(10) Uani 1 1 d . . . . .
C7 C 0.09729(18) 0.4883(5) -0.11821(18) 0.0373(10) Uani 1 1 d . . . . .
C8 C 0.1491(2) 0.1694(5) -0.0816(2) 0.0538(12) Uani 1 1 d . . . . .
H8A H 0.188721 0.112845 -0.055337 0.081 Uiso 1 1 calc R U . . .
H8B H 0.145439 0.127944 -0.126881 0.081 Uiso 1 1 calc R U . . .
H8C H 0.108429 0.133354 -0.064294 0.081 Uiso 1 1 calc R U . . .
C9 C 0.2252(2) 0.4338(6) -0.0949(2) 0.0574(13) Uani 1 1 d . . . . .
H9A H 0.229031 0.568057 -0.093319 0.086 Uiso 1 1 calc R U . . .
H9B H 0.229530 0.390405 -0.138627 0.086 Uiso 1 1 calc R U . . .
H9C H 0.260982 0.379553 -0.062907 0.086 Uiso 1 1 calc R U . . .
C10 C 0.03007(19) 0.3877(6) -0.1248(2) 0.0618(13) Uani 1 1 d . . . . .
H10A H 0.023501 0.340905 -0.082064 0.093 Uiso 1 1 calc R U . . .
H10B H 0.030025 0.284788 -0.155211 0.093 Uiso 1 1 calc R U . . .
H10C H -0.006588 0.472649 -0.141337 0.093 Uiso 1 1 calc R U . . .
C11 C 0.1084(2) 0.5574(6) -0.1838(2) 0.0595(13) Uani 1 1 d . . . . .
H11A H 0.068889 0.627811 -0.203941 0.089 Uiso 1 1 calc R U . . .
H11B H 0.115206 0.452851 -0.211722 0.089 Uiso 1 1 calc R U . . .
H11C H 0.148388 0.636616 -0.178440 0.089 Uiso 1 1 calc R U . . .

loop_
_atom_site_aniso_label
_atom_site_aniso_U_11
_atom_site_aniso_U_22
_atom_site_aniso_U_33
_atom_site_aniso_U_23
_atom_site_aniso_U_13
_atom_site_aniso_U_12
BR1 0.0652(3) 0.0444(3) 0.0404(3) 0.0011(2) -0.0059(2) 0.0192(2)
F1 0.0892(18) 0.0341(14) 0.0418(15) -0.0090(11) -0.0003(12) -0.0095(12)
F2 0.0615(17) 0.109(2) 0.0422(17) -0.0206(15) 0.0189(13) -0.0102(15)
F3 0.0809(17) 0.0467(15) 0.0340(14) -0.0005(12) -0.0136(12) 0.0085(13)
N1 0.0419(19) 0.0285(17) 0.0299(19) -0.0057(15) -0.0042(14) 0.0088(14)
N2 0.0448(19) 0.0355(19) 0.030(2) -0.0067(15) -0.0012(15) 0.0048(15)
O1 0.0549(17) 0.0383(17) 0.0250(15) -0.0031(12) 0.0042(12) 0.0088(13)
O2 0.0480(16) 0.0410(17) 0.0295(16) -0.0085(13) 0.0002(12) 0.0114(13)
B1 0.034(2) 0.036(3) 0.033(3) 0.001(2) 0.007(2) 0.001(2)
C1 0.028(2) 0.032(2) 0.026(2) 0.0011(17) 0.0025(15) -0.0017(16)
C2 0.031(2) 0.026(2) 0.030(2) 0.0003(17) 0.0046(16) 0.0007(16)
C3 0.030(2) 0.031(2) 0.028(2) -0.0033(17) 0.0032(17) 0.0025(16)
C4 0.079(3) 0.041(3) 0.045(3) -0.013(2) -0.013(2) 0.025(2)
C5 0.048(3) 0.040(3) 0.026(2) -0.0032(19) 0.0030(19) -0.002(2)
C6 0.043(2) 0.041(2) 0.030(2) -0.0037(19) 0.0065(18) 0.0049(18)
C7 0.042(2) 0.040(2) 0.028(2) -0.0078(18) 0.0024(17) 0.0047(18)
C8 0.085(3) 0.039(3) 0.038(3) 0.000(2) 0.012(2) 0.013(2)
C9 0.046(3) 0.075(3) 0.053(3) -0.010(2) 0.013(2) 0.001(2)
C10 0.047(3) 0.068(3) 0.067(3) -0.023(3) -0.002(2) -0.003(2)
C11 0.088(4) 0.055(3) 0.033(3) 0.000(2) 0.006(2) 0.017(2)

loop_
_atom_type_symbol
_atom_type_description
_atom_type_scat_dispersion_real
_atom_type_scat_dispersion_imag
_atom_type_scat_source
C C 0.0033 0.0016 'International Tables Vol C Tables 4.2.6.8 and 6.1.1.4'
H H 0.0000 0.0000 'International Tables Vol C Tables 4.2.6.8 and 6.1.1.4'
B B 0.0013 0.0007 'International Tables Vol C Tables 4.2.6.8 and 6.1.1.4'
N N 0.0061 0.0033 'International Tables Vol C Tables 4.2.6.8 and 6.1.1.4'
O O 0.0106 0.0060 'International Tables Vol C Tables 4.2.6.8 and 6.1.1.4'
F F 0.0171 0.0103 'International Tables Vol C Tables 4.2.6.8 and 6.1.1.4'
Br Br -0.2901 2.4595 'International Tables Vol C Tables 4.2.6.8 and 6.1.1.4'

loop_
_geom_angle_atom_site_label_1
_geom_angle_atom_site_label_2
_geom_angle_atom_site_label_3
_geom_angle
_geom_angle_site_symmetry_1
_geom_angle_site_symmetry_3
_geom_angle_publ_flag
N2 N1 C1 112.0(3) . . ?
N2 N1 C4 118.8(3) . . ?
C1 N1 C4 129.1(3) . . ?
N1 N2 C3 106.8(3) . . ?
B1 O1 C6 107.2(3) . . ?
B1 O2 C7 107.3(3) . . ?
O2 B1 O1 113.8(4) . . ?
O2 B1 C3 121.2(4) . . ?
O1 B1 C3 125.0(3) . . ?
N1 C1 C2 105.7(3) . . ?
N1 C1 C5 122.1(3) . . ?
C2 C1 C5 132.3(3) . . ?
C1 C2 C3 107.2(3) . . ?
C1 C2 BR1 127.4(3) . . ?
C3 C2 BR1 125.4(3) . . ?
N2 C3 C2 108.2(3) . . ?
N2 C3 B1 118.3(3) . . ?
C2 C3 B1 133.5(3) . . ?
F3 C5 F1 107.0(3) . . ?
F3 C5 F2 106.3(3) . . ?
F1 C5 F2 105.6(3) . . ?
F3 C5 C1 112.8(3) . . ?
F1 C5 C1 112.6(3) . . ?
F2 C5 C1 112.1(3) . . ?
O1 C6 C8 108.5(3) . . ?
O1 C6 C9 106.2(3) . . ?
C8 C6 C9 110.3(3) . . ?
O1 C6 C7 102.4(3) . . ?
C8 C6 C7 116.2(3) . . ?
C9 C6 C7 112.5(3) . . ?
O2 C7 C11 108.1(3) . . ?
O2 C7 C10 106.6(3) . . ?
C11 C7 C10 109.8(3) . . ?
O2 C7 C6 102.9(3) . . ?
C11 C7 C6 116.0(3) . . ?
C10 C7 C6 112.7(3) . . ?

loop_
_geom_bond_atom_site_label_1
_geom_bond_atom_site_label_2
_geom_bond_distance
_geom_bond_site_symmetry_2
_geom_bond_publ_flag
BR1 C2 1.874(3) . ?
F1 C5 1.327(4) . ?
F2 C5 1.344(4) . ?
F3 C5 1.323(4) . ?
N1 N2 1.333(4) . ?
N1 C1 1.360(4) . ?
N1 C4 1.468(4) . ?
N2 C3 1.348(4) . ?
O1 B1 1.362(5) . ?
O1 C6 1.466(4) . ?
O2 B1 1.358(5) . ?
O2 C7 1.463(4) . ?
B1 C3 1.547(6) . ?
C1 C2 1.369(5) . ?
C1 C5 1.482(5) . ?
C2 C3 1.406(5) . ?
C6 C8 1.514(5) . ?
C6 C9 1.532(5) . ?
C6 C7 1.555(5) . ?
C7 C11 1.503(5) . ?
C7 C10 1.523(5) . ?
